data_7027962
loop_
_publ_author_name
'Kili\'an, Petr'
'Marek, Jarom\'ir'
'Marek, Radek'
'Tou&#x00B7;\'in, Ji\/o\'i'
'Humpa, Otakar'
'Novosad, Josef'
'Woollins, J. Derek'

_publ_section_title
;
 New P--S--N containing ring systems. Reaction of
 2,4-(naphthalene-1,8-diyl)-1,3,2,4-dithiadiphosphetane 2,4-disulfide and
 its 4-methoxynaphthalene derivative with hexamethyldisilazane
;
_journal_issue 7
_journal_name_full 'Journal of the Chemical Society, Dalton Transactions'
_journal_page_first 1175
_journal_paper_doi 10.1039/a708348c
_journal_year 1998
_chemical_formula_sum 'C14 H17 N O P2 S3 Si'
_chemical_formula_weight 401.50
_chemical_melting_point 443.0(10)
_chemical_name_systematic
;
2,4-(4-methoxonaphthalene-1,8-diyl)-3-trimethyl
silyl-1,3,2,4-thiazadiphosphetidine-2,4-
disulfide
;
_space_group_IT_number 14
_symmetry_space_group_name_Hall '-P 2yn'
_symmetry_space_group_name_H-M 'P 1 21/n 1'
_atom_sites_solution_hydrogens geom
_atom_sites_solution_primary direct
_atom_sites_solution_secondary difmap
_audit_creation_method SHELXL-97
_cell_angle_alpha 90.00
_cell_angle_beta 98.53(2)
_cell_angle_gamma 90.00
_cell_formula_units_Z 4
_cell_length_a 7.984(2)
_cell_length_b 20.430(3)
_cell_length_c 11.142(2)
_cell_measurement_temperature 293(2)
_cell_volume 1797.3(6)
_computing_structure_refinement 'SHELXL-97 (Sheldrick, 1997)'
_computing_structure_solution 'SHELXS-97 (Sheldrick, 1990)'
_diffrn_ambient_temperature 293(2)
_diffrn_radiation_monochromator graphite
_diffrn_radiation_source 'fine-focus sealed tube'
_diffrn_radiation_type MoK\a
_diffrn_radiation_wavelength 0.71073
_diffrn_reflns_av_R_equivalents 0.0603
_diffrn_reflns_av_sigmaI/netI 0.0510
_diffrn_reflns_limit_h_max 9
_diffrn_reflns_limit_h_min -9
_diffrn_reflns_limit_k_max 0
_diffrn_reflns_limit_k_min -24
_diffrn_reflns_limit_l_max 13
_diffrn_reflns_limit_l_min 0
_diffrn_reflns_number 3297
_diffrn_reflns_theta_full 25.11
_diffrn_reflns_theta_max 25.11
_diffrn_reflns_theta_min 1.99
_exptl_absorpt_coefficient_mu 0.656
_exptl_absorpt_correction_T_max 0.8274
_exptl_absorpt_correction_T_min 0.6217
_exptl_crystal_colour colourless
_exptl_crystal_density_diffrn 1.484
_exptl_crystal_density_method 'not measured'
_exptl_crystal_F_000 832
_exptl_crystal_size_max 0.80
_exptl_crystal_size_mid 0.30
_exptl_crystal_size_min 0.30
_refine_diff_density_max .590
_refine_diff_density_min -.611
_refine_diff_density_rms .105
_refine_ls_extinction_method none
_refine_ls_goodness_of_fit_ref 0.980
_refine_ls_hydrogen_treatment mixed
_refine_ls_matrix_type full
_refine_ls_number_parameters 199
_refine_ls_number_reflns 3139
_refine_ls_number_restraints 0
_refine_ls_restrained_S_all 0.980
_refine_ls_R_factor_all 0.0793
_refine_ls_R_factor_gt 0.0476
_refine_ls_shift/su_max 0.000
_refine_ls_shift/su_mean 0.000
_refine_ls_structure_factor_coef Fsqd
_refine_ls_weighting_details 'w=1/[\s^2^(Fo^2^)+(0.1000P)^2^+3.1648P] where P=(Fo^2^+2Fc^2^)/3'
_refine_ls_weighting_scheme calc
_refine_ls_wR_factor_gt 0.1322
_refine_ls_wR_factor_ref 0.1541
_reflns_number_gt 2326
_reflns_number_total 3139
_reflns_threshold_expression >2sigma(I)
_cod_data_source_file c708348sup1.cif
_cod_data_source_block 3a
_cod_depositor_comments
;
The following automatic conversions were performed:

'_chemical_melting_point' value '442-444 K' was changed to
'443.0(10)' - the average value was taken and precision was
estimated.

Automatic conversion script
Id: cif_fix_values 1891 2012-01-12 08:04:46Z andrius 

The following automatic conversions were performed:

'_refine_ls_weighting_scheme' value 'calc
w=1/[\s^2^(Fo^2^)+(0.1000P)^2^+3.1648P] where P=(Fo^2^+2Fc^2^)/3' was
changed to 'calc'. New tag '_refine_ls_weighting_details' was
created. The value of the new tag was set to
'w=1/[\s^2^(Fo^2^)+(0.1000P)^2^+3.1648P] where P=(Fo^2^+2Fc^2^)/3'.

Automatic conversion script
Id: cif_fix_values 3143 2015-03-26 13:38:13Z robertas 
;
_cod_original_sg_symbol_H-M P2(1)/n
_cod_database_code 7027962

loop_
_symmetry_equiv_pos_as_xyz
'x, y, z'
'-x+1/2, y+1/2, -z+1/2'
'-x, -y, -z'
'x-1/2, -y-1/2, z-1/2'

loop_
_atom_site_label
_atom_site_type_symbol
_atom_site_fract_x
_atom_site_fract_y
_atom_site_fract_z
_atom_site_U_iso_or_equiv
_atom_site_adp_type
_atom_site_occupancy
_atom_site_calc_flag
P1 P 0.02758(13) 0.30071(5) 0.18666(9) 0.0195(3) Uani 1 d
P2 P 0.13440(14) 0.39497(5) 0.32566(9) 0.0202(3) Uani 1 d
S1 S -0.00116(15) 0.21063(5) 0.14294(10) 0.0259(3) Uani 1 d
S2 S 0.24727(15) 0.43140(6) 0.47322(10) 0.0296(3) Uani 1 d
S3 S 0.27156(13) 0.34473(5) 0.20554(10) 0.0247(3) Uani 1 d
Si Si -0.14822(14) 0.31415(5) 0.42268(10) 0.0201(3) Uani 1 d
O O -0.3853(4) 0.48924(15) -0.1349(3) 0.0318(7) Uani 1 d
N N 0.0106(4) 0.32804(16) 0.3276(3) 0.0197(7) Uani 1 d
C1 C -0.0996(5) 0.35659(19) 0.0895(4) 0.0194(8) Uani 1 d
C2 C -0.1989(5) 0.3351(2) -0.0136(4) 0.0232(9) Uani 1 d
C3 C -0.2983(6) 0.3784(2) -0.0910(4) 0.0256(9) Uani 1 d
C4 C -0.2978(5) 0.4441(2) -0.0638(4) 0.0245(9) Uani 1 d
C5 C -0.1970(5) 0.4687(2) 0.0431(4) 0.0210(9) Uani 1 d
C10 C -0.0968(5) 0.42465(19) 0.1207(3) 0.0190(8) Uani 1 d
C9 C 0.0049(5) 0.45055(19) 0.2258(4) 0.0188(8) Uani 1 d
C8 C 0.0024(5) 0.5158(2) 0.2512(4) 0.0235(9) Uani 1 d
C7 C -0.0964(6) 0.55897(19) 0.1731(4) 0.0266(10) Uani 1 d
C6 C -0.1940(6) 0.5357(2) 0.0712(4) 0.0252(9) Uani 1 d
C11 C -0.4746(6) 0.4671(3) -0.2493(4) 0.0349(11) Uani 1 d
C12 C -0.2580(7) 0.2377(2) 0.3734(4) 0.0377(12) Uani 1 d
C13 C -0.0346(7) 0.3057(3) 0.5784(4) 0.0384(12) Uani 1 d
C14 C -0.2896(7) 0.3851(3) 0.4053(5) 0.0396(12) Uani 1 d
H8 H 0.0716 0.5303 0.3206 0.015 Uiso 1 d
H3 H -0.3658 0.3638 -0.1599 0.009 Uiso 1 d
H14C H -0.2225 0.4203 0.4369 0.027 Uiso 1 d
H11C H -0.5380 0.5069 -0.2888 0.038 Uiso 1 d
H14B H -0.3870 0.3798 0.4443 0.059 Uiso 1 d
H10 H -0.2662 0.5639 0.0148 0.015 Uiso 1 d
H12C H -0.3535 0.2398 0.4203 0.036 Uiso 1 d
H9 H -0.0894 0.6034 0.1837 0.018 Uiso 1 d
H2 H -0.1935 0.2899 -0.0386 0.043 Uiso 1 d
H12B H -0.3298 0.2475 0.2898 0.061 Uiso 1 d
H11B H -0.3981 0.4415 -0.3248 0.107 Uiso 1 d
H12A H -0.1834 0.2034 0.3741 0.106 Uiso 1 d
H11A H -0.5855 0.4249 -0.2389 0.047 Uiso 1 d
H14A H -0.3613 0.3834 0.3180 0.094 Uiso 1 d
H13A H 0.0463 0.2859 0.5772 0.123 Uiso 1 d
H13C H -0.1160 0.2929 0.6272 0.068 Uiso 1 d
H13B H 0.0235 0.3404 0.5929 0.079 Uiso 1 d

loop_
_atom_site_aniso_label
_atom_site_aniso_U_11
_atom_site_aniso_U_22
_atom_site_aniso_U_33
_atom_site_aniso_U_23
_atom_site_aniso_U_13
_atom_site_aniso_U_12
P1 0.0206(6) 0.0190(5) 0.0192(6) -0.0002(4) 0.0044(4) 0.0014(4)
P2 0.0181(6) 0.0210(5) 0.0212(5) -0.0006(4) 0.0018(4) -0.0008(4)
S1 0.0351(6) 0.0194(5) 0.0241(6) -0.0010(4) 0.0072(5) 0.0014(4)
S2 0.0298(6) 0.0305(6) 0.0256(6) -0.0022(4) -0.0054(5) -0.0039(5)
S3 0.0194(6) 0.0263(5) 0.0293(6) -0.0007(4) 0.0068(4) 0.0024(4)
Si 0.0194(6) 0.0227(6) 0.0183(6) -0.0012(4) 0.0027(4) -0.0004(4)
O 0.0302(17) 0.0293(16) 0.0326(17) 0.0042(13) -0.0067(13) 0.0024(14)
N 0.0218(18) 0.0216(17) 0.0158(16) -0.0011(13) 0.0029(13) -0.0002(14)
C1 0.020(2) 0.0201(19) 0.0185(19) -0.0002(15) 0.0044(16) 0.0000(15)
C2 0.027(2) 0.0191(19) 0.023(2) -0.0007(16) 0.0013(17) -0.0017(17)
C3 0.024(2) 0.027(2) 0.023(2) -0.0007(17) -0.0032(17) 0.0006(18)
C4 0.019(2) 0.028(2) 0.025(2) 0.0066(17) -0.0006(17) 0.0018(17)
C5 0.018(2) 0.022(2) 0.024(2) 0.0033(16) 0.0055(16) -0.0012(16)
C10 0.017(2) 0.023(2) 0.018(2) -0.0005(15) 0.0051(16) 0.0009(16)
C9 0.017(2) 0.0204(19) 0.0194(19) 0.0001(15) 0.0054(16) -0.0014(16)
C8 0.023(2) 0.027(2) 0.021(2) -0.0022(16) 0.0042(17) -0.0024(18)
C7 0.030(2) 0.0174(19) 0.033(2) -0.0022(17) 0.0064(19) -0.0001(17)
C6 0.023(2) 0.026(2) 0.027(2) 0.0033(17) 0.0050(18) 0.0010(17)
C11 0.028(3) 0.046(3) 0.027(2) 0.005(2) -0.008(2) 0.003(2)
C12 0.039(3) 0.041(3) 0.036(3) -0.006(2) 0.014(2) -0.017(2)
C13 0.035(3) 0.059(3) 0.021(2) -0.002(2) 0.004(2) -0.013(2)
C14 0.032(3) 0.038(3) 0.053(3) 0.009(2) 0.018(2) 0.012(2)

loop_
_atom_type_symbol
_atom_type_description
_atom_type_scat_dispersion_real
_atom_type_scat_dispersion_imag
_atom_type_scat_source
C C .0033 .0016 'International Tables Vol C Tables 4.2.6.8 and 6.1.1.4'
H H .0000 .0000 'International Tables Vol C Tables 4.2.6.8 and 6.1.1.4'
N N .0061 .0033 'International Tables Vol C Tables 4.2.6.8 and 6.1.1.4'
O O .0106 .0060 'International Tables Vol C Tables 4.2.6.8 and 6.1.1.4'
Si Si .0817 .0704 'International Tables Vol C Tables 4.2.6.8 and 6.1.1.4'
P P .1023 .0942 'International Tables Vol C Tables 4.2.6.8 and 6.1.1.4'
S S .1246 .1234 'International Tables Vol C Tables 4.2.6.8 and 6.1.1.4'

loop_
_geom_angle_atom_site_label_1
_geom_angle_atom_site_label_2
_geom_angle_atom_site_label_3
_geom_angle
N P1 C1 103.62(18)
N P1 S1 122.15(13)
C1 P1 S1 115.23(14)
N P1 S3 88.10(13)
C1 P1 S3 102.71(14)
S1 P1 S3 120.42(7)
N P1 P2 41.30(12)
C1 P1 P2 89.67(14)
S1 P1 P2 154.68(7)
S3 P1 P2 53.07(5)
N P2 C9 103.57(18)
N P2 S2 120.54(13)
C9 P2 S2 116.14(14)
N P2 S3 88.51(12)
C9 P2 S3 102.61(14)
S2 P2 S3 120.82(7)
N P2 P1 41.35(11)
C9 P2 P1 89.51(13)
S2 P2 P1 153.65(7)
S3 P2 P1 53.47(5)
P2 S3 P1 73.46(5)
N Si C14 107.0(2)
N Si C12 107.83(19)
C14 Si C12 112.5(3)
N Si C13 106.2(2)
C14 Si C13 112.6(3)
C12 Si C13 110.4(2)
C4 O C11 117.0(4)
P2 N P1 97.35(18)
P2 N Si 127.0(2)
P1 N Si 131.2(2)
C2 C1 C10 120.1(4)
C2 C1 P1 120.7(3)
C10 C1 P1 119.2(3)
C1 C2 C3 121.3(4)
C4 C3 C2 120.0(4)
O C4 C3 123.8(4)
O C4 C5 115.5(4)
C3 C4 C5 120.7(4)
C6 C5 C10 119.7(4)
C6 C5 C4 121.3(4)
C10 C5 C4 119.0(4)
C5 C10 C9 118.0(4)
C5 C10 C1 118.9(4)
C9 C10 C1 123.1(4)
C8 C9 C10 120.6(4)
C8 C9 P2 120.8(3)
C10 C9 P2 118.5(3)
C9 C8 C7 120.8(4)
C6 C7 C8 119.9(4)
C7 C6 C5 121.0(4)

loop_
_geom_bond_atom_site_label_1
_geom_bond_atom_site_label_2
_geom_bond_distance
P1 N 1.691(3)
P1 C1 1.783(4)
P1 S1 1.9089(14)
P1 S3 2.1274(16)
P1 P2 2.5381(15)
P2 N 1.689(3)
P2 C9 1.804(4)
P2 S2 1.9051(15)
P2 S3 2.1164(16)
Si N 1.792(4)
Si C14 1.830(5)
Si C12 1.835(5)
Si C13 1.842(5)
O C4 1.342(5)
O C11 1.438(5)
C1 C2 1.368(6)
C1 C10 1.432(5)
C2 C3 1.398(6)
C3 C4 1.375(6)
C4 C5 1.426(6)
C5 C6 1.402(6)
C5 C10 1.412(6)
C10 C9 1.425(6)
C9 C8 1.364(6)
C8 C7 1.397(6)
C7 C6 1.364(6)
